data_7161153
loop_
_publ_author_name
'Dhar, Tiyasa'
'Bera, Debasish'
'Halder, Supriyo'
'Mukhopadhyay, Chhanda'

_publ_section_title
;
 Microwave-assisted, acetic acid-catalyzed, metal-free synthesis of
 5<i>H</i>-pyrazino[2,3-<i>b</i>]indoles <i>via</i> sequential C-C and C-N
 bond formation.
;
_journal_issue 15
_journal_name_full 'Organic &amp; biomolecular chemistry'
_journal_page_first 3266
_journal_page_last 3273
_journal_paper_doi 10.1039/d6ob00100a
_journal_volume 24
_journal_year 2026
_chemical_formula_moiety 'C22 H14 I N3'
_chemical_formula_sum 'C22 H14 I N3'
_chemical_formula_weight 447.26
_space_group_crystal_system monoclinic
_space_group_IT_number 14
_space_group_name_Hall '-P 2yn'
_space_group_name_H-M_alt 'P 1 21/n 1'
_atom_sites_solution_hydrogens geom
_atom_sites_solution_primary dual
_audit_creation_date 2025-08-14
_audit_creation_method
;
Olex2 1.5
(compiled 2025.07.13 svn.rb7424aed for OlexSys, GUI svn.r7314)
;
_audit_update_record
;
2025-10-14 deposited with the CCDC.	2026-03-10 downloaded from the CCDC.
;
_cell_angle_alpha 90
_cell_angle_beta 106.037(4)
_cell_angle_gamma 90
_cell_formula_units_Z 4
_cell_length_a 11.4445(14)
_cell_length_b 9.3612(11)
_cell_length_c 17.933(2)
_cell_measurement_reflns_used 9910
_cell_measurement_temperature 273.15
_cell_measurement_theta_max 25.65
_cell_measurement_theta_min 2.46
_cell_volume 1846.5(4)
_computing_cell_refinement 'SAINT V8.38A (Bruker, 2018)'
_computing_data_reduction 'SAINT V8.38A (Bruker, 2018)'
_computing_molecular_graphics 'Olex2 1.5 (Dolomanov et al., 2009)'
_computing_publication_material 'Olex2 1.5 (Dolomanov et al., 2009)'
_computing_structure_refinement 'SHELXL 2018/3 (Sheldrick, 2015)'
_computing_structure_solution 'SHELXT 2018/2 (Sheldrick, 2018)'
_diffrn_ambient_temperature 273.15
_diffrn_measured_fraction_theta_full 0.998
_diffrn_measured_fraction_theta_max 0.996
_diffrn_measurement_device_type 'Bruker APEX-II CCD'
_diffrn_measurement_method '\f and \w scans'
_diffrn_radiation_type MoK\a
_diffrn_radiation_wavelength 0.71073
_diffrn_reflns_av_R_equivalents 0.0498
_diffrn_reflns_av_unetI/netI 0.0247
_diffrn_reflns_Laue_measured_fraction_full 0.998
_diffrn_reflns_Laue_measured_fraction_max 0.996
_diffrn_reflns_limit_h_max 13
_diffrn_reflns_limit_h_min -13
_diffrn_reflns_limit_k_max 11
_diffrn_reflns_limit_k_min -11
_diffrn_reflns_limit_l_max 21
_diffrn_reflns_limit_l_min -21
_diffrn_reflns_number 32731
_diffrn_reflns_point_group_measured_fraction_full 0.998
_diffrn_reflns_point_group_measured_fraction_max 0.996
_diffrn_reflns_theta_full 25.242
_diffrn_reflns_theta_max 25.738
_diffrn_reflns_theta_min 1.901
_diffrn_source_current 0.95
_diffrn_source_power 0.0475
_diffrn_source_voltage 50.0
_diffrn_standards_number 0
_exptl_absorpt_coefficient_mu 1.744
_exptl_absorpt_correction_T_max 0.5621
_exptl_absorpt_correction_T_min 0.2770
_exptl_absorpt_correction_type multi-scan
_exptl_absorpt_process_details
;
SADABS-2016/2 (Bruker,2016/2) was used for absorption correction.
wR2(int) was 0.1368 before and 0.0692 after correction.
The Ratio of minimum to maximum transmission is 0.4928.
The \l/2 correction factor is Not present.
;
_exptl_crystal_colour 'clear light yellow'
_exptl_crystal_colour_lustre clear
_exptl_crystal_colour_modifier light
_exptl_crystal_colour_primary yellow
_exptl_crystal_density_diffrn 1.609
_exptl_crystal_description block
_exptl_crystal_F_000 880
_exptl_crystal_size_max 0.28
_exptl_crystal_size_mid 0.18
_exptl_crystal_size_min 0.12
_refine_diff_density_max 0.811
_refine_diff_density_min -0.785
_refine_diff_density_rms 0.076
_refine_ls_extinction_coef 0.0040(5)
_refine_ls_extinction_expression Fc^*^=kFc[1+0.001xFc^2^\l^3^/sin(2\q)]^-1/4^
_refine_ls_extinction_method 'SHELXL-2018/3 (Sheldrick 2018)'
_refine_ls_goodness_of_fit_ref 1.085
_refine_ls_hydrogen_treatment constr
_refine_ls_matrix_type full
_refine_ls_number_parameters 236
_refine_ls_number_reflns 3508
_refine_ls_number_restraints 0
_refine_ls_restrained_S_all 1.085
_refine_ls_R_factor_all 0.0543
_refine_ls_R_factor_gt 0.0379
_refine_ls_shift/su_max 0.001
_refine_ls_shift/su_mean 0.000
_refine_ls_structure_factor_coef Fsqd
_refine_ls_weighting_details 'w=1/[\s^2^(Fo^2^)+(0.0256P)^2^+4.0170P] where P=(Fo^2^+2Fc^2^)/3'
_refine_ls_weighting_scheme calc
_refine_ls_wR_factor_gt 0.0813
_refine_ls_wR_factor_ref 0.0970
_reflns_Friedel_coverage 0.000
_reflns_number_gt 2831
_reflns_number_total 3508
_reflns_threshold_expression 'I > 2\s(I)'
_cod_data_source_file d6ob00100a2.cif
_cod_data_source_block d15
_cod_database_code 7161153
_shelx_shelxl_version_number 2018/3
_shelx_space_group_comment
;
The symmetry employed for this shelxl refinement is uniquely defined
by the following loop, which should always be used as a source of
symmetry information in preference to the above space-group names.
They are only intended as comments.
;
_olex2_refinement_description
;
1. Fixed Uiso
 At 1.2 times of:
  All C(H) groups, All N(H) groups
2.a Aromatic/amide H refined with riding coordinates:
 N004(H004), C00C(H00C), C00D(H00D), C00F(H00F), C00G(H00G), C00I(H00I),
 C00J(H00J), C00K(H00K), C00L(H00L), C00M(H00M), C00N(H00N), C00O(H00O),
 C00P(H00P), C00Q(H00Q)
;
_olex2_submission_special_instructions 'No special instructions were received'

loop_
_space_group_symop_operation_xyz
'x, y, z'
'-x+1/2, y+1/2, -z+1/2'
'-x, -y, -z'
'x-1/2, -y-1/2, z-1/2'

loop_
_atom_site_label
_atom_site_type_symbol
_atom_site_fract_x
_atom_site_fract_y
_atom_site_fract_z
_atom_site_U_iso_or_equiv
_atom_site_adp_type
_atom_site_occupancy
_atom_site_site_symmetry_order
_atom_site_calc_flag
_atom_site_refinement_flags_posn
_atom_site_refinement_flags_adp
_atom_site_refinement_flags_occupancy
_atom_site_disorder_assembly
_atom_site_disorder_group
I001 I -0.10596(3) 0.30990(4) 0.58601(2) 0.07273(18) Uani 1 1 d . . . . .
N002 N 0.3029(3) 0.3993(3) 0.42282(18) 0.0458(7) Uani 1 1 d . . . . .
N003 N 0.4689(3) 0.1690(3) 0.43377(19) 0.0462(7) Uani 1 1 d . . . . .
N004 N 0.3466(3) 0.0544(3) 0.5063(2) 0.0524(8) Uani 1 1 d . . . . .
H004 H 0.384003 -0.026050 0.515958 0.063 Uiso 1 1 calc R U . . .
C005 C 0.3990(3) 0.5347(4) 0.3425(2) 0.0462(9) Uani 1 1 d . . . . .
C006 C 0.3940(3) 0.4035(4) 0.3889(2) 0.0435(8) Uani 1 1 d . . . . .
C007 C 0.2937(3) 0.2793(4) 0.4606(2) 0.0444(8) Uani 1 1 d . . . . .
C008 C 0.4777(3) 0.2908(4) 0.3949(2) 0.0428(8) Uani 1 1 d . . . . .
C009 C 0.3765(3) 0.1654(4) 0.4653(2) 0.0454(8) Uani 1 1 d . . . . .
C00A C 0.2448(3) 0.0948(4) 0.5296(2) 0.0488(9) Uani 1 1 d . . . . .
C00B C 0.2083(3) 0.2338(4) 0.5019(2) 0.0469(9) Uani 1 1 d . . . . .
C00C C 0.1059(4) 0.2950(4) 0.5169(2) 0.0499(9) Uani 1 1 d . . . . .
H00C H 0.078812 0.385194 0.498059 0.060 Uiso 1 1 calc R U . . .
C00D C 0.4015(4) 0.6684(4) 0.3762(3) 0.0570(10) Uani 1 1 d . . . . .
H00D H 0.403725 0.675772 0.428275 0.068 Uiso 1 1 calc R U . . .
C00E C 0.5815(4) 0.2978(4) 0.3601(2) 0.0465(9) Uani 1 1 d . . . . .
C00F C 0.3950(4) 0.5271(5) 0.2650(3) 0.0628(11) Uani 1 1 d . . . . .
H00F H 0.392762 0.438482 0.241223 0.075 Uiso 1 1 calc R U . . .
C00G C 0.1824(4) 0.0181(5) 0.5722(3) 0.0586(11) Uani 1 1 d . . . . .
H00G H 0.206910 -0.073480 0.589759 0.070 Uiso 1 1 calc R U . . .
C00H C 0.0465(4) 0.2180(5) 0.5604(2) 0.0550(10) Uani 1 1 d . . . . .
C00I C 0.6735(4) 0.3958(5) 0.3848(3) 0.0589(10) Uani 1 1 d . . . . .
H00I H 0.670079 0.461344 0.423129 0.071 Uiso 1 1 calc R U . . .
C00J C 0.3944(5) 0.6506(6) 0.2224(3) 0.0755(14) Uani 1 1 d . . . . .
H00J H 0.392196 0.644558 0.170292 0.091 Uiso 1 1 calc R U . . .
C00K C 0.0833(4) 0.0806(5) 0.5879(3) 0.0598(11) Uani 1 1 d . . . . .
H00K H 0.040430 0.031393 0.616969 0.072 Uiso 1 1 calc R U . . .
C00L C 0.5884(4) 0.2019(5) 0.3026(3) 0.0620(11) Uani 1 1 d . . . . .
H00L H 0.528432 0.132812 0.285989 0.074 Uiso 1 1 calc R U . . .
C00M C 0.3969(5) 0.7812(6) 0.2567(3) 0.0766(15) Uani 1 1 d . . . . .
H00M H 0.396018 0.863814 0.227746 0.092 Uiso 1 1 calc R U . . .
C00N C 0.4006(5) 0.7910(5) 0.3328(3) 0.0726(13) Uani 1 1 d . . . . .
H00N H 0.402636 0.880301 0.355872 0.087 Uiso 1 1 calc R U . . .
C00O C 0.7755(5) 0.3066(6) 0.2953(3) 0.0756(15) Uani 1 1 d . . . . .
H00O H 0.840117 0.310320 0.273301 0.091 Uiso 1 1 calc R U . . .
C00P C 0.7708(5) 0.3983(6) 0.3534(3) 0.0726(13) Uani 1 1 d . . . . .
H00P H 0.833682 0.463075 0.372047 0.087 Uiso 1 1 calc R U . . .
C00Q C 0.6845(5) 0.2091(6) 0.2697(3) 0.0766(15) Uani 1 1 d . . . . .
H00Q H 0.687073 0.146900 0.229709 0.092 Uiso 1 1 calc R U . . .

loop_
_atom_site_aniso_label
_atom_site_aniso_U_11
_atom_site_aniso_U_22
_atom_site_aniso_U_33
_atom_site_aniso_U_23
_atom_site_aniso_U_13
_atom_site_aniso_U_12
I001 0.0584(2) 0.0952(3) 0.0729(3) 0.01395(17) 0.03191(16) 0.02318(16)
N002 0.0491(18) 0.0404(17) 0.0503(18) 0.0047(14) 0.0178(14) 0.0101(14)
N003 0.0479(18) 0.0404(17) 0.0534(18) 0.0047(14) 0.0189(15) 0.0107(13)
N004 0.0520(19) 0.0429(17) 0.068(2) 0.0134(15) 0.0256(16) 0.0131(15)
C005 0.043(2) 0.045(2) 0.052(2) 0.0062(17) 0.0158(17) 0.0108(16)
C006 0.045(2) 0.0414(19) 0.0441(19) 0.0028(15) 0.0123(16) 0.0068(16)
C007 0.045(2) 0.043(2) 0.046(2) 0.0028(16) 0.0129(16) 0.0087(16)
C008 0.046(2) 0.0420(19) 0.0403(18) 0.0030(15) 0.0122(15) 0.0067(16)
C009 0.045(2) 0.043(2) 0.050(2) 0.0032(16) 0.0137(17) 0.0096(16)
C00A 0.045(2) 0.046(2) 0.058(2) 0.0078(17) 0.0166(17) 0.0111(17)
C00B 0.045(2) 0.047(2) 0.051(2) 0.0057(17) 0.0183(17) 0.0084(17)
C00C 0.050(2) 0.051(2) 0.052(2) 0.0112(18) 0.0193(18) 0.0126(18)
C00D 0.060(3) 0.052(2) 0.060(3) 0.0033(19) 0.019(2) 0.0046(19)
C00E 0.048(2) 0.050(2) 0.044(2) 0.0072(16) 0.0146(16) 0.0127(17)
C00F 0.076(3) 0.059(3) 0.056(3) 0.008(2) 0.023(2) 0.016(2)
C00G 0.057(2) 0.049(2) 0.073(3) 0.017(2) 0.024(2) 0.0117(19)
C00H 0.046(2) 0.063(3) 0.059(2) 0.007(2) 0.0204(19) 0.0126(19)
C00I 0.061(3) 0.059(3) 0.060(3) -0.004(2) 0.023(2) -0.002(2)
C00J 0.089(4) 0.083(4) 0.061(3) 0.026(3) 0.031(3) 0.024(3)
C00K 0.056(2) 0.063(3) 0.066(3) 0.017(2) 0.026(2) 0.005(2)
C00L 0.068(3) 0.064(3) 0.059(3) -0.009(2) 0.025(2) 0.006(2)
C00M 0.078(3) 0.063(3) 0.095(4) 0.035(3) 0.033(3) 0.012(3)
C00N 0.083(3) 0.044(2) 0.092(4) 0.013(2) 0.027(3) 0.002(2)
C00O 0.073(3) 0.093(4) 0.075(3) 0.022(3) 0.045(3) 0.015(3)
C00P 0.064(3) 0.082(3) 0.077(3) 0.011(3) 0.029(2) -0.009(3)
C00Q 0.095(4) 0.080(4) 0.066(3) -0.003(3) 0.041(3) 0.020(3)

loop_
_atom_type_symbol
_atom_type_description
_atom_type_scat_dispersion_real
_atom_type_scat_dispersion_imag
_atom_type_scat_source
C C 0.0033 0.0016 'International Tables Vol C Tables 4.2.6.8 and 6.1.1.4'
H H 0.0000 0.0000 'International Tables Vol C Tables 4.2.6.8 and 6.1.1.4'
I I -0.4742 1.8119 'International Tables Vol C Tables 4.2.6.8 and 6.1.1.4'
N N 0.0061 0.0033 'International Tables Vol C Tables 4.2.6.8 and 6.1.1.4'

loop_
_geom_angle_atom_site_label_1
_geom_angle_atom_site_label_2
_geom_angle_atom_site_label_3
_geom_angle
_geom_angle_site_symmetry_1
_geom_angle_site_symmetry_3
_geom_angle_publ_flag
C007 N002 C006 115.8(3) . . ?
C009 N003 C008 114.9(3) . . ?
C009 N004 H004 126.0 . . ?
C009 N004 C00A 108.0(3) . . ?
C00A N004 H004 126.0 . . ?
C00D C005 C006 119.9(3) . . ?
C00F C005 C006 121.6(4) . . ?
C00F C005 C00D 118.5(4) . . ?
N002 C006 C005 115.5(3) . . ?
N002 C006 C008 122.6(3) . . ?
C008 C006 C005 122.0(3) . . ?
N002 C007 C009 121.3(3) . . ?
N002 C007 C00B 132.1(3) . . ?
C009 C007 C00B 106.6(3) . . ?
N003 C008 C006 121.6(3) . . ?
N003 C008 C00E 115.8(3) . . ?
C006 C008 C00E 122.6(3) . . ?
N003 C009 N004 126.4(3) . . ?
N003 C009 C007 123.7(3) . . ?
N004 C009 C007 109.9(3) . . ?
N004 C00A C00B 109.5(3) . . ?
C00G C00A N004 128.8(4) . . ?
C00G C00A C00B 121.6(4) . . ?
C00A C00B C007 106.0(3) . . ?
C00C C00B C007 134.5(4) . . ?
C00C C00B C00A 119.5(4) . . ?
C00B C00C H00C 121.0 . . ?
C00H C00C C00B 117.9(4) . . ?
C00H C00C H00C 121.0 . . ?
C005 C00D H00D 119.8 . . ?
C00N C00D C005 120.5(4) . . ?
C00N C00D H00D 119.8 . . ?
C00I C00E C008 121.6(4) . . ?
C00I C00E C00L 118.5(4) . . ?
C00L C00E C008 120.0(4) . . ?
C005 C00F H00F 119.8 . . ?
C005 C00F C00J 120.4(4) . . ?
C00J C00F H00F 119.8 . . ?
C00A C00G H00G 120.8 . . ?
C00K C00G C00A 118.4(4) . . ?
C00K C00G H00G 120.8 . . ?
C00C C00H I001 118.7(3) . . ?
C00C C00H C00K 122.3(4) . . ?
C00K C00H I001 119.0(3) . . ?
C00E C00I H00I 119.6 . . ?
C00E C00I C00P 120.8(4) . . ?
C00P C00I H00I 119.6 . . ?
C00F C00J H00J 119.9 . . ?
C00M C00J C00F 120.2(5) . . ?
C00M C00J H00J 119.9 . . ?
C00G C00K C00H 120.3(4) . . ?
C00G C00K H00K 119.9 . . ?
C00H C00K H00K 119.9 . . ?
C00E C00L H00L 120.0 . . ?
C00E C00L C00Q 120.0(5) . . ?
C00Q C00L H00L 120.0 . . ?
C00J C00M H00M 119.8 . . ?
C00N C00M C00J 120.3(4) . . ?
C00N C00M H00M 119.8 . . ?
C00D C00N H00N 119.9 . . ?
C00M C00N C00D 120.1(5) . . ?
C00M C00N H00N 119.9 . . ?
C00P C00O H00O 120.3 . . ?
C00P C00O C00Q 119.4(5) . . ?
C00Q C00O H00O 120.3 . . ?
C00I C00P H00P 119.7 . . ?
C00O C00P C00I 120.6(5) . . ?
C00O C00P H00P 119.7 . . ?
C00L C00Q H00Q 119.7 . . ?
C00O C00Q C00L 120.7(5) . . ?
C00O C00Q H00Q 119.7 . . ?

loop_
_geom_bond_atom_site_label_1
_geom_bond_atom_site_label_2
_geom_bond_distance
_geom_bond_site_symmetry_2
_geom_bond_publ_flag
I001 C00H 2.107(4) . ?
N002 C006 1.346(5) . ?
N002 C007 1.331(5) . ?
N003 C008 1.354(5) . ?
N003 C009 1.329(5) . ?
N004 H004 0.8600 . ?
N004 C009 1.370(5) . ?
N004 C00A 1.395(5) . ?
C005 C006 1.493(5) . ?
C005 C00D 1.387(6) . ?
C005 C00F 1.379(6) . ?
C006 C008 1.409(5) . ?
C007 C009 1.414(5) . ?
C007 C00B 1.443(5) . ?
C008 C00E 1.488(5) . ?
C00A C00B 1.414(5) . ?
C00A C00G 1.382(6) . ?
C00B C00C 1.396(5) . ?
C00C H00C 0.9300 . ?
C00C C00H 1.373(6) . ?
C00D H00D 0.9300 . ?
C00D C00N 1.386(6) . ?
C00E C00I 1.374(6) . ?
C00E C00L 1.386(6) . ?
C00F H00F 0.9300 . ?
C00F C00J 1.384(6) . ?
C00G H00G 0.9300 . ?
C00G C00K 1.372(6) . ?
C00H C00K 1.401(6) . ?
C00I H00I 0.9300 . ?
C00I C00P 1.380(6) . ?
C00J H00J 0.9300 . ?
C00J C00M 1.365(8) . ?
C00K H00K 0.9300 . ?
C00L H00L 0.9300 . ?
C00L C00Q 1.387(7) . ?
C00M H00M 0.9300 . ?
C00M C00N 1.356(8) . ?
C00N H00N 0.9300 . ?
C00O H00O 0.9300 . ?
C00O C00P 1.363(7) . ?
C00O C00Q 1.365(8) . ?
C00P H00P 0.9300 . ?
C00Q H00Q 0.9300 . ?

loop_
_geom_torsion_atom_site_label_1
_geom_torsion_atom_site_label_2
_geom_torsion_atom_site_label_3
_geom_torsion_atom_site_label_4
_geom_torsion
_geom_torsion_site_symmetry_1
_geom_torsion_site_symmetry_2
_geom_torsion_site_symmetry_3
_geom_torsion_site_symmetry_4
_geom_torsion_publ_flag
I001 C00H C00K C00G -179.9(4) . . . . ?
N002 C006 C008 N003 1.9(6) . . . . ?
N002 C006 C008 C00E -177.4(4) . . . . ?
N002 C007 C009 N003 0.7(6) . . . . ?
N002 C007 C009 N004 -179.3(3) . . . . ?
N002 C007 C00B C00A 179.7(4) . . . . ?
N002 C007 C00B C00C 0.6(8) . . . . ?
N003 C008 C00E C00I -115.3(4) . . . . ?
N003 C008 C00E C00L 63.3(5) . . . . ?
N004 C00A C00B C007 -0.7(5) . . . . ?
N004 C00A C00B C00C 178.6(4) . . . . ?
N004 C00A C00G C00K -179.7(4) . . . . ?
C005 C006 C008 N003 -176.5(3) . . . . ?
C005 C006 C008 C00E 4.2(6) . . . . ?
C005 C00D C00N C00M 0.2(8) . . . . ?
C005 C00F C00J C00M -0.4(8) . . . . ?
C006 N002 C007 C009 0.9(5) . . . . ?
C006 N002 C007 C00B -178.3(4) . . . . ?
C006 C005 C00D C00N -177.2(4) . . . . ?
C006 C005 C00F C00J 177.2(4) . . . . ?
C006 C008 C00E C00I 64.0(5) . . . . ?
C006 C008 C00E C00L -117.4(4) . . . . ?
C007 N002 C006 C005 176.3(3) . . . . ?
C007 N002 C006 C008 -2.2(5) . . . . ?
C007 C00B C00C C00H -179.2(4) . . . . ?
C008 N003 C009 N004 178.9(4) . . . . ?
C008 N003 C009 C007 -1.1(6) . . . . ?
C008 C00E C00I C00P 178.2(4) . . . . ?
C008 C00E C00L C00Q 179.5(4) . . . . ?
C009 N003 C008 C006 -0.2(5) . . . . ?
C009 N003 C008 C00E 179.2(3) . . . . ?
C009 N004 C00A C00B 0.8(5) . . . . ?
C009 N004 C00A C00G -179.9(4) . . . . ?
C009 C007 C00B C00A 0.3(4) . . . . ?
C009 C007 C00B C00C -178.7(5) . . . . ?
C00A N004 C009 N003 179.4(4) . . . . ?
C00A N004 C009 C007 -0.6(5) . . . . ?
C00A C00B C00C C00H 1.8(6) . . . . ?
C00A C00G C00K C00H 0.7(7) . . . . ?
C00B C007 C009 N003 -179.8(4) . . . . ?
C00B C007 C009 N004 0.1(4) . . . . ?
C00B C00A C00G C00K -0.5(7) . . . . ?
C00B C00C C00H I001 178.7(3) . . . . ?
C00B C00C C00H C00K -1.7(7) . . . . ?
C00C C00H C00K C00G 0.4(7) . . . . ?
C00D C005 C006 N002 54.1(5) . . . . ?
C00D C005 C006 C008 -127.4(4) . . . . ?
C00D C005 C00F C00J 0.4(7) . . . . ?
C00E C00I C00P C00O 2.3(7) . . . . ?
C00E C00L C00Q C00O 2.4(8) . . . . ?
C00F C005 C006 N002 -122.7(4) . . . . ?
C00F C005 C006 C008 55.8(6) . . . . ?
C00F C005 C00D C00N -0.3(7) . . . . ?
C00F C00J C00M C00N 0.3(8) . . . . ?
C00G C00A C00B C007 180.0(4) . . . . ?
C00G C00A C00B C00C -0.8(6) . . . . ?
C00I C00E C00L C00Q -1.9(6) . . . . ?
C00J C00M C00N C00D -0.2(8) . . . . ?
C00L C00E C00I C00P -0.4(6) . . . . ?
C00P C00O C00Q C00L -0.6(8) . . . . ?
C00Q C00O C00P C00I -1.8(8) . . . . ?
